data_4084571
loop_
_publ_author_name
'Blaya, Mar\'ia'
'Bautista, Delia'
'Gil-Rubio, Juan'
'Vicente, Jos\'e'

_publ_section_title
;
 Synthesis of Au(I) Trifluoromethyl Complexes. Oxidation to Au(III) and
 Reductive Elimination of Halotrifluoromethanes
;
_journal_issue 22
_journal_name_full Organometallics
_journal_page_first 6358
_journal_paper_doi 10.1021/om500669j
_journal_volume 33
_journal_year 2014
_chemical_formula_moiety 'C10 H20 Au F3 N2 (0.5(C H2 CL2))'
_chemical_formula_sum 'C10.5 H21 Au Cl F3 N2'
_chemical_formula_weight 464.71
_chemical_name_systematic
;
 ?
;
_space_group_crystal_system monoclinic
_space_group_IT_number 14
_space_group_name_Hall '-P 2ybc'
_space_group_name_H-M_alt 'P 1 21/c 1'
_symmetry_space_group_name_Hall '-P 2ybc'
_symmetry_space_group_name_H-M 'P 1 21/c 1'
_atom_sites_solution_hydrogens mixed
_atom_sites_solution_primary direct
_audit_creation_method SHELXL-2013
_cell_angle_alpha 90
_cell_angle_beta 92.194(2)
_cell_angle_gamma 90
_cell_formula_units_Z 4
_cell_length_a 9.5494(5)
_cell_length_b 9.1324(5)
_cell_length_c 18.4926(10)
_cell_measurement_reflns_used 9041
_cell_measurement_temperature 100(2)
_cell_measurement_theta_max 30.55
_cell_measurement_theta_min 2.23
_cell_volume 1611.54(15)
_computing_cell_refinement 'SAINT V8.27B (Bruker AXS Inc., 2011)'
_computing_data_reduction 'SAINT V8.27B (Bruker AXS Inc., 2011)'
_computing_molecular_graphics 'Bruker SHELXTL'
_computing_publication_material 'Bruker SHELXTL'
_computing_structure_refinement 'SHELXL-2013 (Sheldrick, 2013)'
_computing_structure_solution 'SHELXS-97 (Sheldrick, 2008)'
_diffrn_ambient_temperature 100(2)
_diffrn_detector_area_resol_mean 10.4167
_diffrn_measured_fraction_theta_full 0.999
_diffrn_measured_fraction_theta_max 1.000
_diffrn_measurement_device_type 'Bruker D8 QUEST'
_diffrn_measurement_method \w-scans
_diffrn_radiation_type MoK\a
_diffrn_radiation_wavelength 0.71073
_diffrn_reflns_av_R_equivalents 0.0492
_diffrn_reflns_av_unetI/netI 0.0221
_diffrn_reflns_Laue_measured_fraction_full 0.999
_diffrn_reflns_Laue_measured_fraction_max 1.000
_diffrn_reflns_limit_h_max 12
_diffrn_reflns_limit_h_min -12
_diffrn_reflns_limit_k_max 12
_diffrn_reflns_limit_k_min -12
_diffrn_reflns_limit_l_max 24
_diffrn_reflns_limit_l_min -23
_diffrn_reflns_number 46637
_diffrn_reflns_point_group_measured_fraction_full 0.999
_diffrn_reflns_point_group_measured_fraction_max 1.000
_diffrn_reflns_theta_full 27.000
_diffrn_reflns_theta_max 28.282
_diffrn_reflns_theta_min 2.134
_diffrn_source 'high brilliance microfocus sealed tube '
_exptl_absorpt_coefficient_mu 9.309
_exptl_absorpt_correction_T_max 0.9281
_exptl_absorpt_correction_T_min 0.4246
_exptl_absorpt_correction_type multi-scan
_exptl_absorpt_process_details sadabs
_exptl_crystal_colour colourless
_exptl_crystal_density_diffrn 1.915
_exptl_crystal_description prism
_exptl_crystal_F_000 884
_exptl_crystal_size_max 0.310
_exptl_crystal_size_mid 0.160
_exptl_crystal_size_min 0.120
_refine_diff_density_max 1.467
_refine_diff_density_min -0.575
_refine_diff_density_rms 0.135
_refine_ls_extinction_method none
_refine_ls_goodness_of_fit_ref 1.147
_refine_ls_hydrogen_treatment 'NH free with  DFIX, methyls rigid others riding'
_refine_ls_matrix_type full
_refine_ls_number_parameters 185
_refine_ls_number_reflns 4005
_refine_ls_number_restraints 2
_refine_ls_restrained_S_all 1.147
_refine_ls_R_factor_all 0.0247
_refine_ls_R_factor_gt 0.0199
_refine_ls_shift/su_max 0.001
_refine_ls_shift/su_mean 0.000
_refine_ls_structure_factor_coef Fsqd
_refine_ls_weighting_details
;
 w=1/[\s^2^(Fo^2^)+(0.0149P)^2^+4.7884P]
 where P=(Fo^2^+2Fc^2^)/3
;
_refine_ls_weighting_scheme calc
_refine_ls_wR_factor_gt 0.0509
_refine_ls_wR_factor_ref 0.0525
_reflns_Friedel_coverage 0.000
_reflns_number_gt 3601
_reflns_number_total 4005
_reflns_threshold_expression 'I > 2\s(I)'
_cod_data_source_file om500669j_si_002.cif
_cod_data_source_block mbm345_0m
_cod_depositor_comments
;
The following automatic conversions were performed:
'__diffrn_source' tag replaced with '_diffrn_source'.

Automatic conversion script
Id: cif_correct_tags 1440 2010-10-19 06:21:57Z saulius 

 Adding full bibliography for 4084565--4084575.cif.
;
_cod_original_formula_sum 'C10.50 H21 Au Cl F3 N2'
_cod_database_code 4084571
_shelx_space_group_comment
;
The symmetry employed for this shelxl refinement is uniquely defined
by the following loop, which should always be used as a source of
symmetry information in preference to the above space-group names.
They are only intended as comments.
;
_shelx_estimated_absorpt_t_min 0.160
_shelx_estimated_absorpt_t_max 0.401
_shelxl_version_number 2013-2

loop_
_space_group_symop_operation_xyz
'x, y, z'
'-x, y+1/2, -z+1/2'
'-x, -y, -z'
'x, -y-1/2, z-1/2'

loop_
_atom_site_label
_atom_site_type_symbol
_atom_site_fract_x
_atom_site_fract_y
_atom_site_fract_z
_atom_site_U_iso_or_equiv
_atom_site_adp_type
_atom_site_occupancy
_atom_site_site_symmetry_order
_atom_site_calc_flag
_atom_site_refinement_flags_posn
_atom_site_refinement_flags_adp
_atom_site_refinement_flags_occupancy
_atom_site_disorder_assembly
_atom_site_disorder_group
Au1 Au 0.77970(2) 0.71801(2) 0.28832(2) 0.01840(5) Uani 1 1 d . . . . .
C1 C 0.7740(4) 0.6442(5) 0.3921(2) 0.0277(8) Uani 1 1 d . . . . .
F1 F 0.8414(3) 0.5144(3) 0.40583(15) 0.0518(8) Uani 1 1 d . . . . .
F2 F 0.8321(3) 0.7355(3) 0.44371(13) 0.0489(8) Uani 1 1 d . . . . .
F3 F 0.6431(3) 0.6184(3) 0.41696(13) 0.0414(7) Uani 1 1 d . . . . .
C2 C 0.7840(4) 0.7975(4) 0.18486(18) 0.0178(7) Uani 1 1 d . . . . .
N1 N 0.6904(3) 0.8985(3) 0.16274(16) 0.0195(6) Uani 1 1 d . . . . .
N2 N 0.8776(3) 0.7554(3) 0.13731(17) 0.0203(6) Uani 1 1 d D . . . .
H02 H 0.872(4) 0.793(4) 0.0961(13) 0.019(10) Uiso 1 1 d D . . . .
C3 C 0.5828(4) 0.9513(4) 0.2110(2) 0.0247(8) Uani 1 1 d . . . . .
H3A H 0.5601 1.0544 0.1989 0.030 Uiso 1 1 calc R U . . .
H3B H 0.6207 0.9487 0.2616 0.030 Uiso 1 1 calc R U . . .
C4 C 0.4500(4) 0.8610(5) 0.2053(3) 0.0367(10) Uani 1 1 d . . . . .
H4A H 0.4125 0.8624 0.1553 0.055 Uiso 1 1 calc R U . . .
H4B H 0.3806 0.9021 0.2373 0.055 Uiso 1 1 calc R U . . .
H4C H 0.4710 0.7598 0.2198 0.055 Uiso 1 1 calc R U . . .
C5 C 0.6852(4) 0.9641(4) 0.0899(2) 0.0258(8) Uani 1 1 d . . . . .
H5A H 0.5883 0.9966 0.0777 0.031 Uiso 1 1 calc R U . . .
H5B H 0.7109 0.8891 0.0541 0.031 Uiso 1 1 calc R U . . .
C6 C 0.7835(5) 1.0933(5) 0.0850(3) 0.0419(11) Uani 1 1 d . . . . .
H6A H 0.7578 1.1683 0.1200 0.063 Uiso 1 1 calc R U . . .
H6B H 0.7765 1.1343 0.0360 0.063 Uiso 1 1 calc R U . . .
H6C H 0.8799 1.0610 0.0958 0.063 Uiso 1 1 calc R U . . .
C7 C 0.9847(4) 0.6386(4) 0.1461(2) 0.0227(7) Uani 1 1 d . . . . .
C8 C 1.0663(5) 0.6401(5) 0.0763(2) 0.0345(9) Uani 1 1 d . . . . .
H8A H 1.0013 0.6258 0.0346 0.052 Uiso 1 1 calc R U . . .
H8B H 1.1358 0.5610 0.0779 0.052 Uiso 1 1 calc R U . . .
H8C H 1.1141 0.7344 0.0718 0.052 Uiso 1 1 calc R U . . .
C9 C 1.0868(4) 0.6716(6) 0.2097(2) 0.0355(10) Uani 1 1 d . . . . .
H9A H 1.1285 0.7686 0.2032 0.053 Uiso 1 1 calc R U . . .
H9B H 1.1610 0.5974 0.2119 0.053 Uiso 1 1 calc R U . . .
H9C H 1.0363 0.6700 0.2549 0.053 Uiso 1 1 calc R U . . .
C10 C 0.9137(5) 0.4905(5) 0.1546(3) 0.0382(10) Uani 1 1 d . . . . .
H10A H 0.8601 0.4907 0.1987 0.057 Uiso 1 1 calc R U . . .
H10B H 0.9850 0.4134 0.1578 0.057 Uiso 1 1 calc R U . . .
H10C H 0.8502 0.4723 0.1126 0.057 Uiso 1 1 calc R U . . .
C99 C 0.4554(14) 0.4626(15) 0.0120(7) 0.075(4) Uiso 0.5 1 d D . P . .
Cl1 Cl 0.5353(5) 0.4614(6) 0.0986(2) 0.0680(14) Uani 0.338(3) 1 d D . P A -1
Cl2 Cl 0.4266(7) 0.6475(6) -0.0100(4) 0.095(2) Uani 0.338(3) 1 d D . P A -1
Cl1' Cl 0.4637(8) 0.6548(9) 0.0421(5) 0.0340(18) Uiso 0.162(3) 1 d . . P A -2
Cl2' Cl 0.5129(12) 0.3880(14) -0.0596(6) 0.065(3) Uiso 0.162(3) 1 d . . P A -2

loop_
_atom_site_aniso_label
_atom_site_aniso_U_11
_atom_site_aniso_U_22
_atom_site_aniso_U_33
_atom_site_aniso_U_23
_atom_site_aniso_U_13
_atom_site_aniso_U_12
Au1 0.01944(7) 0.02188(8) 0.01385(7) 0.00163(5) 0.00005(5) -0.00293(5)
C1 0.0272(19) 0.035(2) 0.0209(18) 0.0013(16) -0.0027(15) -0.0092(17)
F1 0.0627(19) 0.0544(18) 0.0383(15) 0.0243(14) 0.0021(13) 0.0105(15)
F2 0.0620(18) 0.0660(19) 0.0179(12) 0.0008(12) -0.0093(12) -0.0373(15)
F3 0.0319(12) 0.071(2) 0.0217(12) 0.0035(12) 0.0030(10) -0.0210(13)
C2 0.0189(15) 0.0178(16) 0.0166(16) -0.0024(13) 0.0004(13) -0.0029(13)
N1 0.0220(14) 0.0197(15) 0.0170(14) 0.0021(12) 0.0038(11) 0.0026(12)
N2 0.0250(15) 0.0197(15) 0.0164(14) 0.0034(12) 0.0030(12) 0.0049(12)
C3 0.0228(17) 0.028(2) 0.0242(18) 0.0027(15) 0.0064(14) 0.0069(15)
C4 0.0246(19) 0.041(3) 0.045(3) 0.012(2) 0.0073(18) 0.0036(18)
C5 0.0279(18) 0.031(2) 0.0188(17) 0.0065(15) 0.0019(14) 0.0091(16)
C6 0.054(3) 0.038(2) 0.035(2) 0.014(2) 0.012(2) -0.001(2)
C7 0.0246(17) 0.0213(18) 0.0222(17) 0.0007(15) 0.0019(14) 0.0071(14)
C8 0.040(2) 0.032(2) 0.032(2) -0.0006(18) 0.0104(18) 0.0128(19)
C9 0.0244(19) 0.053(3) 0.029(2) -0.004(2) -0.0019(16) 0.0095(19)
C10 0.039(2) 0.021(2) 0.055(3) 0.0033(19) 0.008(2) 0.0043(17)
Cl1 0.069(3) 0.091(4) 0.044(2) 0.002(2) -0.003(2) 0.000(3)
Cl2 0.092(4) 0.061(3) 0.129(6) 0.047(4) -0.015(4) 0.003(3)

loop_
_atom_type_symbol
_atom_type_description
_atom_type_scat_dispersion_real
_atom_type_scat_dispersion_imag
_atom_type_scat_source
C C 0.0033 0.0016 'International Tables Vol C Tables 4.2.6.8 and 6.1.1.4'
H H 0.0000 0.0000 'International Tables Vol C Tables 4.2.6.8 and 6.1.1.4'
N N 0.0061 0.0033 'International Tables Vol C Tables 4.2.6.8 and 6.1.1.4'
F F 0.0171 0.0103 'International Tables Vol C Tables 4.2.6.8 and 6.1.1.4'
Au Au -2.0133 8.8022 'International Tables Vol C Tables 4.2.6.8 and 6.1.1.4'
Cl Cl 0.1484 0.1585 'International Tables Vol C Tables 4.2.6.8 and 6.1.1.4'

loop_
_geom_angle_atom_site_label_1
_geom_angle_atom_site_label_2
_geom_angle_atom_site_label_3
_geom_angle
_geom_angle_site_symmetry_1
_geom_angle_site_symmetry_3
C1 Au1 C2 178.54(15) . .
F1 C1 F3 102.6(3) . .
F1 C1 F2 102.9(3) . .
F3 C1 F2 102.8(3) . .
F1 C1 Au1 115.7(3) . .
F3 C1 Au1 115.6(2) . .
F2 C1 Au1 115.5(3) . .
N2 C2 N1 117.0(3) . .
N2 C2 Au1 123.5(3) . .
N1 C2 Au1 119.5(2) . .
C2 N1 C3 121.0(3) . .
C2 N1 C5 124.0(3) . .
C3 N1 C5 115.0(3) . .
C2 N2 C7 127.8(3) . .
N1 C3 C4 112.5(3) . .
N1 C5 C6 111.9(3) . .
N2 C7 C10 110.0(3) . .
N2 C7 C9 111.0(3) . .
C10 C7 C9 111.6(4) . .
N2 C7 C8 105.8(3) . .
C10 C7 C8 109.7(3) . .
C9 C7 C8 108.5(3) . .
C99 C99 Cl2' 70.3(14) 3_665 .
C99 C99 Cl1 93.0(14) 3_665 .
C99 C99 Cl2 58.1(10) 3_665 .
Cl1 C99 Cl2 106.1(9) . .
C99 C99 Cl1' 62.8(13) 3_665 .
Cl2' C99 Cl1' 129.9(9) . .
C99 Cl1 C99 33.3(8) . 3_665
C99 Cl2 C99 41.9(9) 3_665 .
C99 Cl1' C99 39.2(8) 3_665 .
C99 Cl2' C99 43.0(9) . 3_665

loop_
_geom_bond_atom_site_label_1
_geom_bond_atom_site_label_2
_geom_bond_distance
_geom_bond_site_symmetry_2
Au1 C1 2.036(4) .
Au1 C2 2.048(3) .
C1 F1 1.368(5) .
C1 F3 1.368(4) .
C1 F2 1.370(4) .
C2 N2 1.334(5) .
C2 N1 1.337(4) .
N1 C3 1.468(4) .
N1 C5 1.473(4) .
N2 C7 1.482(5) .
C3 C4 1.513(6) .
C5 C6 1.513(6) .
C7 C10 1.523(6) .
C7 C9 1.530(5) .
C7 C8 1.533(5) .
C99 C99 1.19(3) 3_665
C99 Cl2' 1.606(19) .
C99 Cl1 1.748(13) .
C99 Cl2 1.756(13) .
C99 Cl1' 1.842(17) .
Cl1 C99 2.166(13) 3_665
Cl2 C99 1.513(14) 3_665
Cl1' C99 1.676(17) 3_665
Cl2' C99 1.645(19) 3_665

loop_
_geom_hbond_atom_site_label_D
_geom_hbond_atom_site_label_H
_geom_hbond_atom_site_label_A
_geom_hbond_distance_DH
_geom_hbond_distance_HA
_geom_hbond_distance_DA
_geom_hbond_angle_DHA
_geom_hbond_site_symmetry_A
C5 H5A F3 0.99 2.48 3.436(4) 162.3 2_655
